data_7231041
loop_
_publ_author_name
'Davidson, Ross J.'
'Milan, David C.'
'Al-Owaedi, Oday A.'
'Ismael, Ali K.'
'Nichols, Richard J.'
'Higgins, Simon J.'
'Lambert, Colin J.'
'Yufit, Dmitry S.'
'Beeby, Andrew'

_publ_section_title
;
 Conductance of &#x2018;bare-bones&#x2019; tripodal molecular wires
;
_journal_issue 42
_journal_name_full 'RSC Advances'
_journal_page_first 23585
_journal_paper_doi 10.1039/C8RA01257A
_journal_volume 8
_journal_year 2018
_chemical_formula_moiety 'C21 H21 O P S3'
_chemical_formula_sum 'C21 H21 O P S3'
_chemical_formula_weight 416.53
_space_group_crystal_system monoclinic
_space_group_IT_number 14
_space_group_name_Hall '-P 2yn'
_space_group_name_H-M_alt 'P 1 21/n 1'
_symmetry_space_group_name_Hall '-P 2yn'
_symmetry_space_group_name_H-M 'P 1 21/n 1'
_atom_sites_solution_hydrogens difmap
_atom_sites_solution_primary direct
_audit_creation_date 2016-09-21
_audit_creation_method
;
Olex2 1.2-beta
(compiled 2016.09.09 svn.r3337 for OlexSys, GUI svn.r5227)
;
_audit_update_record
;
2017-10-09 deposited with the CCDC.
2018-06-18 downloaded from the CCDC.
;
_cell_angle_alpha 90
_cell_angle_beta 114.9689(16)
_cell_angle_gamma 90
_cell_formula_units_Z 4
_cell_length_a 10.1402(5)
_cell_length_b 20.3778(10)
_cell_length_c 10.7202(5)
_cell_measurement_reflns_used 9885
_cell_measurement_temperature 120.0
_cell_measurement_theta_max 31.25
_cell_measurement_theta_min 2.43
_cell_volume 2008.13(17)
_computing_cell_refinement 'SAINT v8.37A (Bruker, 2015)'
_computing_data_collection 'APEX2 v.2013.4_1 (Bruker, 2013)'
_computing_data_reduction 'SAINT v8.37A (Bruker, 2015)'
_computing_molecular_graphics 'Olex2 (Dolomanov et al., 2009)'
_computing_publication_material 'Olex2 (Dolomanov et al., 2009)'
_computing_structure_refinement 'ShelXL (Sheldrick, 2015)'
_computing_structure_solution 'XS (Sheldrick, 2008)'
_diffrn_ambient_temperature 120.0
_diffrn_detector 'Bruker PHOTON 100 CMOS'
_diffrn_detector_area_resol_mean 10.4
_diffrn_detector_type 'CMOS sensor'
_diffrn_measured_fraction_theta_full 0.999
_diffrn_measured_fraction_theta_max 0.999
_diffrn_measurement_device '3-circle diffractometer'
_diffrn_measurement_device_type 'Bruker D8 Venture'
_diffrn_measurement_method '\f and \w scans'
_diffrn_radiation_monochromator 'focusing mirrors'
_diffrn_radiation_probe x-ray
_diffrn_radiation_type MoK\a
_diffrn_radiation_wavelength 0.71073
_diffrn_reflns_av_R_equivalents 0.0447
_diffrn_reflns_av_unetI/netI 0.0301
_diffrn_reflns_Laue_measured_fraction_full 0.999
_diffrn_reflns_Laue_measured_fraction_max 0.999
_diffrn_reflns_limit_h_max 14
_diffrn_reflns_limit_h_min -14
_diffrn_reflns_limit_k_max 28
_diffrn_reflns_limit_k_min -28
_diffrn_reflns_limit_l_max 15
_diffrn_reflns_limit_l_min -15
_diffrn_reflns_number 44040
_diffrn_reflns_point_group_measured_fraction_full 0.999
_diffrn_reflns_point_group_measured_fraction_max 0.999
_diffrn_reflns_theta_full 25.242
_diffrn_reflns_theta_max 29.999
_diffrn_reflns_theta_min 2.320
_diffrn_source 'microfocus sealed X-ray tube'
_diffrn_source_type 'Incoatec I\mS microsource'
_diffrn_standards_number 0
_exptl_absorpt_coefficient_mu 0.457
_exptl_absorpt_correction_T_max 1.0000
_exptl_absorpt_correction_T_min 0.9309
_exptl_absorpt_correction_type multi-scan
_exptl_absorpt_process_details
;
SADABS-2014/5 (Bruker,2014/5) was used for absorption correction.
wR2(int) was 0.0961 before and 0.0513 after correction.
The Ratio of minimum to maximum transmission is 0.9309.
The \l/2 correction factor is Not present.
;
_exptl_crystal_colour 'clear colourless'
_exptl_crystal_colour_lustre clear
_exptl_crystal_colour_primary colourless
_exptl_crystal_density_diffrn 1.378
_exptl_crystal_description prism
_exptl_crystal_F_000 872
_exptl_crystal_size_max 0.15
_exptl_crystal_size_mid 0.11
_exptl_crystal_size_min 0.07
_refine_diff_density_max 0.514
_refine_diff_density_min -0.247
_refine_diff_density_rms 0.063
_refine_ls_extinction_method none
_refine_ls_goodness_of_fit_ref 1.038
_refine_ls_hydrogen_treatment refall
_refine_ls_matrix_type full
_refine_ls_number_parameters 319
_refine_ls_number_reflns 5855
_refine_ls_number_restraints 0
_refine_ls_restrained_S_all 1.038
_refine_ls_R_factor_all 0.0483
_refine_ls_R_factor_gt 0.0344
_refine_ls_shift/su_max 0.001
_refine_ls_shift/su_mean 0.000
_refine_ls_structure_factor_coef Fsqd
_refine_ls_weighting_details 'w=1/[\s^2^(Fo^2^)+(0.0350P)^2^+1.2000P] where P=(Fo^2^+2Fc^2^)/3'
_refine_ls_weighting_scheme calc
_refine_ls_wR_factor_gt 0.0755
_refine_ls_wR_factor_ref 0.0807
_reflns_Friedel_coverage 0.000
_reflns_number_gt 4855
_reflns_number_total 5855
_reflns_threshold_expression 'I > 2\s(I)'
_cod_data_source_file c8ra01257a3.cif
_cod_data_source_block 3=O_16srv361
_cod_depositor_comments
;
The following automatic conversions were performed:

'_diffrn_radiation_probe' value 'X-ray' changed to 'x-ray' according
to
/home/data/users/saulius/crontab/automatic-downloads/rss-feeds/RSC/lib/dictionaries/cif_core.dic
dictionary named 'cif_core.dic' version 2.4.2 from 2011-04-26.

Automatic conversion script
Id: cif_fix_values 4973 2017-02-22 13:04:09Z antanas 
;
_cod_database_code 7231041
_shelx_space_group_comment
;
The symmetry employed for this shelxl refinement is uniquely defined
by the following loop, which should always be used as a source of
symmetry information in preference to the above space-group names.
They are only intended as comments.
;
_shelx_estimated_absorpt_t_max 0.969
_shelx_estimated_absorpt_t_min 0.935
_computing.bruker_data_scaling 'SADABS V2012/1 (Bruker AXS Inc.)'

_olex2_refinement_description
;
;
_shelx_shelxl_version_number 2014/7

loop_
_space_group_symop_operation_xyz
'x, y, z'
'-x+1/2, y+1/2, -z+1/2'
'-x, -y, -z'
'x-1/2, -y-1/2, z-1/2'

loop_
_atom_site_label
_atom_site_type_symbol
_atom_site_fract_x
_atom_site_fract_y
_atom_site_fract_z
_atom_site_U_iso_or_equiv
_atom_site_adp_type
_atom_site_occupancy
_atom_site_site_symmetry_order
_atom_site_calc_flag
S1 S 0.76216(4) 0.02171(2) 1.01097(4) 0.01828(9) Uani 1 1 d
S2 S 0.06864(4) 0.43134(2) 0.93085(4) 0.01975(9) Uani 1 1 d
S3 S 0.09426(4) 0.21820(2) 0.05571(4) 0.01920(9) Uani 1 1 d
P1 P 0.16689(4) 0.16765(2) 0.66656(4) 0.01064(8) Uani 1 1 d
O1 O 0.05344(11) 0.11982(5) 0.66192(10) 0.0145(2) Uani 1 1 d
C1 C 0.34808(14) 0.13778(6) 0.76786(14) 0.0122(3) Uani 1 1 d
C2 C 0.43553(15) 0.11349(7) 0.70661(15) 0.0142(3) Uani 1 1 d
C3 C 0.56216(16) 0.07974(7) 0.78421(15) 0.0159(3) Uani 1 1 d
C4 C 0.60538(15) 0.06955(7) 0.92490(15) 0.0134(3) Uani 1 1 d
C5 C 0.52207(16) 0.09618(7) 0.98797(15) 0.0150(3) Uani 1 1 d
C6 C 0.39413(15) 0.12951(7) 0.90928(15) 0.0146(3) Uani 1 1 d
C7 C 0.78070(18) 0.01925(8) 1.18529(16) 0.0207(3) Uani 1 1 d
C8 C 0.14912(15) 0.24485(7) 0.73922(14) 0.0120(3) Uani 1 1 d
C9 C 0.26771(15) 0.28223(7) 0.82547(15) 0.0138(3) Uani 1 1 d
C10 C 0.24798(15) 0.33959(7) 0.88611(15) 0.0136(3) Uani 1 1 d
C11 C 0.10765(15) 0.36068(7) 0.85863(14) 0.0124(3) Uani 1 1 d
C12 C -0.01181(15) 0.32431(7) 0.76961(15) 0.0142(3) Uani 1 1 d
C13 C 0.00869(15) 0.26689(7) 0.71160(14) 0.0133(3) Uani 1 1 d
C14 C 0.24365(19) 0.46800(9) 1.02771(19) 0.0248(3) Uani 1 1 d
C15 C 0.15325(14) 0.18296(7) 0.49614(14) 0.0118(2) Uani 1 1 d
C16 C 0.19499(16) 0.24176(7) 0.45614(15) 0.0158(3) Uani 1 1 d
C17 C 0.17621(16) 0.25049(7) 0.32149(15) 0.0165(3) Uani 1 1 d
C18 C 0.11519(15) 0.20083(7) 0.22365(14) 0.0138(3) Uani 1 1 d
C19 C 0.07510(16) 0.14193(7) 0.26339(15) 0.0145(3) Uani 1 1 d
C20 C 0.09417(15) 0.13333(7) 0.39880(14) 0.0131(3) Uani 1 1 d
C21 C 0.0192(2) 0.14350(9) -0.03545(17) 0.0252(3) Uani 1 1 d
H2 H 0.4103(18) 0.1189(8) 0.6120(18) 0.013(4) Uiso 1 1 d
H3 H 0.622(2) 0.0636(9) 0.7403(19) 0.019(5) Uiso 1 1 d
H5 H 0.5496(18) 0.0908(8) 1.0825(18) 0.013(4) Uiso 1 1 d
H6 H 0.334(2) 0.1457(9) 0.9529(19) 0.023(5) Uiso 1 1 d
H7A H 0.689(2) 0.0016(10) 1.1879(19) 0.024(5) Uiso 1 1 d
H7B H 0.805(2) 0.0625(10) 1.226(2) 0.028(5) Uiso 1 1 d
H7C H 0.858(2) -0.0113(10) 1.231(2) 0.031(5) Uiso 1 1 d
H9 H 0.364(2) 0.2679(9) 0.8454(18) 0.017(4) Uiso 1 1 d
H10 H 0.3285(19) 0.3635(9) 0.9466(18) 0.016(4) Uiso 1 1 d
H12 H -0.1087(19) 0.3388(8) 0.7484(18) 0.015(4) Uiso 1 1 d
H13 H -0.071(2) 0.2426(9) 0.6555(19) 0.019(4) Uiso 1 1 d
H14A H 0.224(2) 0.5074(10) 1.071(2) 0.029(5) Uiso 1 1 d
H14B H 0.312(3) 0.4380(11) 1.102(2) 0.042(6) Uiso 1 1 d
H14C H 0.288(2) 0.4810(10) 0.966(2) 0.035(6) Uiso 1 1 d
H16 H 0.237(2) 0.2764(9) 0.5206(19) 0.020(5) Uiso 1 1 d
H17 H 0.200(2) 0.2908(9) 0.293(2) 0.023(5) Uiso 1 1 d
H19 H 0.0349(19) 0.1079(9) 0.2005(18) 0.017(4) Uiso 1 1 d
H20 H 0.0643(18) 0.0942(9) 0.4244(17) 0.013(4) Uiso 1 1 d
H21A H 0.086(2) 0.1077(11) 0.008(2) 0.036(6) Uiso 1 1 d
H21B H 0.005(2) 0.1498(10) -0.130(2) 0.034(6) Uiso 1 1 d
H21C H -0.075(2) 0.1331(11) -0.035(2) 0.038(6) Uiso 1 1 d

loop_
_atom_site_aniso_label
_atom_site_aniso_U_11
_atom_site_aniso_U_22
_atom_site_aniso_U_33
_atom_site_aniso_U_23
_atom_site_aniso_U_13
_atom_site_aniso_U_12
S1 0.01471(17) 0.01809(17) 0.01989(18) 0.00282(14) 0.00521(14) 0.00509(13)
S2 0.01835(18) 0.01617(17) 0.0264(2) -0.00528(14) 0.01104(16) 0.00178(14)
S3 0.01871(18) 0.02588(19) 0.01312(17) 0.00562(14) 0.00685(14) -0.00211(15)
P1 0.00995(16) 0.01127(16) 0.00930(16) -0.00028(12) 0.00269(13) 0.00002(12)
O1 0.0136(5) 0.0151(5) 0.0136(5) 0.0010(4) 0.0046(4) -0.0025(4)
C1 0.0107(6) 0.0109(6) 0.0128(6) -0.0004(5) 0.0029(5) -0.0003(5)
C2 0.0149(6) 0.0161(6) 0.0112(6) -0.0001(5) 0.0049(5) 0.0004(5)
C3 0.0153(7) 0.0166(7) 0.0164(7) -0.0015(5) 0.0072(6) 0.0017(5)
C4 0.0115(6) 0.0106(6) 0.0154(7) 0.0005(5) 0.0031(5) 0.0009(5)
C5 0.0157(7) 0.0166(7) 0.0106(6) -0.0003(5) 0.0035(5) 0.0012(5)
C6 0.0135(6) 0.0165(6) 0.0130(6) -0.0018(5) 0.0049(5) 0.0013(5)
C7 0.0204(8) 0.0187(7) 0.0171(7) 0.0031(6) 0.0023(6) 0.0019(6)
C8 0.0132(6) 0.0122(6) 0.0102(6) 0.0008(5) 0.0047(5) 0.0006(5)
C9 0.0107(6) 0.0149(6) 0.0150(6) 0.0001(5) 0.0045(5) 0.0005(5)
C10 0.0125(6) 0.0131(6) 0.0131(6) -0.0006(5) 0.0033(5) -0.0013(5)
C11 0.0156(6) 0.0106(6) 0.0127(6) 0.0016(5) 0.0076(5) 0.0009(5)
C12 0.0103(6) 0.0170(7) 0.0150(6) 0.0025(5) 0.0051(5) 0.0016(5)
C13 0.0113(6) 0.0154(6) 0.0115(6) 0.0008(5) 0.0032(5) -0.0010(5)
C14 0.0237(8) 0.0219(8) 0.0294(9) -0.0114(7) 0.0119(7) -0.0044(7)
C15 0.0094(6) 0.0141(6) 0.0109(6) 0.0010(5) 0.0033(5) 0.0014(5)
C16 0.0149(7) 0.0140(6) 0.0178(7) -0.0008(5) 0.0062(6) -0.0015(5)
C17 0.0158(7) 0.0152(6) 0.0184(7) 0.0040(5) 0.0071(6) -0.0014(5)
C18 0.0107(6) 0.0186(7) 0.0123(6) 0.0043(5) 0.0050(5) 0.0035(5)
C19 0.0151(7) 0.0156(6) 0.0120(6) -0.0008(5) 0.0050(5) -0.0007(5)
C20 0.0140(6) 0.0121(6) 0.0129(6) 0.0015(5) 0.0054(5) 0.0007(5)
C21 0.0339(9) 0.0288(9) 0.0156(7) 0.0004(6) 0.0131(7) -0.0022(7)

loop_
_atom_type_symbol
_atom_type_description
_atom_type_scat_dispersion_real
_atom_type_scat_dispersion_imag
_atom_type_scat_source
C C 0.0033 0.0016 'International Tables Vol C Tables 4.2.6.8 and 6.1.1.4'
H H 0.0000 0.0000 'International Tables Vol C Tables 4.2.6.8 and 6.1.1.4'
O O 0.0106 0.0060 'International Tables Vol C Tables 4.2.6.8 and 6.1.1.4'
P P 0.1023 0.0942 'International Tables Vol C Tables 4.2.6.8 and 6.1.1.4'
S S 0.1246 0.1234 'International Tables Vol C Tables 4.2.6.8 and 6.1.1.4'

loop_
_geom_angle_atom_site_label_1
_geom_angle_atom_site_label_2
_geom_angle_atom_site_label_3
_geom_angle
C4 S1 C7 103.63(7)
C11 S2 C14 104.14(7)
C18 S3 C21 103.12(7)
O1 P1 C1 112.04(6)
O1 P1 C8 111.66(6)
O1 P1 C15 110.57(6)
C8 P1 C1 107.33(6)
C8 P1 C15 108.01(6)
C15 P1 C1 107.00(6)
C2 C1 P1 121.64(11)
C6 C1 P1 118.98(11)
C6 C1 C2 118.68(13)
C1 C2 H2 121.7(10)
C3 C2 C1 120.37(13)
C3 C2 H2 117.9(10)
C2 C3 C4 120.79(13)
C2 C3 H3 119.3(11)
C4 C3 H3 119.9(11)
C3 C4 S1 116.81(11)
C5 C4 S1 124.03(11)
C5 C4 C3 119.15(13)
C4 C5 H5 120.9(11)
C6 C5 C4 119.79(13)
C6 C5 H5 119.3(10)
C1 C6 H6 119.6(11)
C5 C6 C1 121.13(13)
C5 C6 H6 119.3(11)
S1 C7 H7A 110.2(11)
S1 C7 H7B 109.8(12)
S1 C7 H7C 104.8(12)
H7A C7 H7B 112.1(16)
H7A C7 H7C 108.7(16)
H7B C7 H7C 111.0(17)
C9 C8 P1 123.33(11)
C9 C8 C13 118.72(13)
C13 C8 P1 117.90(10)
C8 C9 H9 119.8(11)
C10 C9 C8 120.98(13)
C10 C9 H9 119.2(11)
C9 C10 C11 119.69(13)
C9 C10 H10 120.3(11)
C11 C10 H10 120.0(11)
C10 C11 S2 124.00(11)
C10 C11 C12 119.63(13)
C12 C11 S2 116.37(11)
C11 C12 H12 120.4(11)
C13 C12 C11 120.34(13)
C13 C12 H12 119.3(11)
C8 C13 H13 120.2(11)
C12 C13 C8 120.62(13)
C12 C13 H13 119.2(11)
S2 C14 H14A 105.5(12)
S2 C14 H14B 112.7(13)
S2 C14 H14C 110.1(13)
H14A C14 H14B 109.2(17)
H14A C14 H14C 109.8(17)
H14B C14 H14C 109.5(18)
C16 C15 P1 123.83(11)
C20 C15 P1 117.30(10)
C20 C15 C16 118.86(13)
C15 C16 H16 120.7(11)
C17 C16 C15 120.25(13)
C17 C16 H16 119.0(11)
C16 C17 C18 120.71(13)
C16 C17 H17 120.5(12)
C18 C17 H17 118.7(12)
C17 C18 S3 116.48(11)
C19 C18 S3 124.28(11)
C19 C18 C17 119.24(13)
C18 C19 C20 119.88(13)
C18 C19 H19 121.0(11)
C20 C19 H19 119.1(11)
C15 C20 H20 119.3(10)
C19 C20 C15 121.06(13)
C19 C20 H20 119.6(10)
S3 C21 H21A 109.1(13)
S3 C21 H21B 107.4(13)
S3 C21 H21C 111.6(13)
H21A C21 H21B 111.7(18)
H21A C21 H21C 108.5(18)
H21B C21 H21C 108.6(17)

loop_
_geom_bond_atom_site_label_1
_geom_bond_atom_site_label_2
_geom_bond_distance
S1 C4 1.7581(14)
S1 C7 1.7982(17)
S2 C11 1.7572(14)
S2 C14 1.7972(18)
S3 C18 1.7576(14)
S3 C21 1.7953(18)
P1 O1 1.4925(10)
P1 C1 1.8003(14)
P1 C8 1.7979(14)
P1 C15 1.8002(14)
C1 C2 1.3979(19)
C1 C6 1.395(2)
C2 C3 1.383(2)
C2 H2 0.942(17)
C3 C4 1.397(2)
C3 H3 0.969(18)
C4 C5 1.396(2)
C5 C6 1.390(2)
C5 H5 0.937(17)
C6 H6 0.968(19)
C7 H7A 1.01(2)
C7 H7B 0.97(2)
C7 H7C 0.96(2)
C8 C9 1.3937(19)
C8 C13 1.4005(19)
C9 C10 1.3923(19)
C9 H9 0.956(18)
C10 C11 1.3937(19)
C10 H10 0.936(18)
C11 C12 1.397(2)
C12 C13 1.381(2)
C12 H12 0.957(18)
C13 H13 0.924(19)
C14 H14A 0.99(2)
C14 H14B 1.01(2)
C14 H14C 0.98(2)
C15 C16 1.397(2)
C15 C20 1.3938(19)
C16 C17 1.386(2)
C16 H16 0.952(19)
C17 C18 1.400(2)
C17 H17 0.943(19)
C18 C19 1.390(2)
C19 C20 1.3922(19)
C19 H19 0.933(18)
C20 H20 0.935(17)
C21 H21A 0.97(2)
C21 H21B 0.97(2)
C21 H21C 0.99(2)

loop_
_geom_torsion_atom_site_label_1
_geom_torsion_atom_site_label_2
_geom_torsion_atom_site_label_3
_geom_torsion_atom_site_label_4
_geom_torsion
C2 C1 P1 O1 103.87(12)
C2 C1 P1 C8 -133.22(12)
C2 C1 P1 C15 -17.49(13)
C3 C4 S1 C7 -179.44(11)
C5 C4 S1 C7 -0.76(14)
C6 C1 P1 O1 -66.39(12)
C6 C1 P1 C8 56.52(13)
C6 C1 P1 C15 172.26(11)
C9 C8 P1 O1 142.16(12)
C9 C8 P1 C1 19.01(14)
C9 C8 P1 C15 -96.06(13)
C10 C11 S2 C14 4.44(14)
C12 C11 S2 C14 -176.10(12)
C13 C8 P1 O1 -35.23(13)
C13 C8 P1 C1 -158.38(11)
C13 C8 P1 C15 86.55(12)
C16 C15 P1 O1 151.47(12)
C16 C15 P1 C1 -86.25(13)
C16 C15 P1 C8 29.02(14)
C17 C18 S3 C21 178.48(12)
C19 C18 S3 C21 -1.65(15)
C20 C15 P1 O1 -26.95(13)
C20 C15 P1 C1 95.32(11)
C20 C15 P1 C8 -149.40(11)
